data_4034287
loop_
_publ_author_name
'Liu, Wenqi'
'Oliver, Allen G.'
'Smith, Bradley D.'

_publ_section_title
;
 Stabilization and Extraction of Fluoride Anion Using a Tetralactam
 Receptor.
;
_journal_issue 7
_journal_name_full 'The Journal of organic chemistry'
_journal_page_first 4050
_journal_page_last 4057
_journal_paper_doi 10.1021/acs.joc.9b00042
_journal_volume 84
_journal_year 2019
_chemical_formula_moiety 'C36 H36 N4 O4, C2 H6 O S'
_chemical_formula_sum 'C38 H42 N4 O5 S'
_chemical_formula_weight 666.81
_space_group_crystal_system triclinic
_space_group_IT_number 2
_space_group_name_Hall '-P 1'
_space_group_name_H-M_alt 'P -1'
_atom_sites_solution_hydrogens mixed
_atom_sites_solution_primary vecmap
_atom_sites_solution_secondary difmap
_audit_creation_method SHELXL-2014/7
_cell_angle_alpha 79.948(3)
_cell_angle_beta 85.978(3)
_cell_angle_gamma 84.632(3)
_cell_formula_units_Z 2
_cell_length_a 9.4746(4)
_cell_length_b 13.2356(6)
_cell_length_c 14.2481(7)
_cell_measurement_reflns_used 5162
_cell_measurement_temperature 120(2)
_cell_measurement_theta_max 26.38
_cell_measurement_theta_min 2.16
_cell_volume 1748.96(14)
_computing_cell_refinement 'Bruker SAINT v8.34A'
_computing_data_collection 'Bruker APEX-II v2014-11.0'
_computing_data_reduction 'Bruker SAINT v8.34A'
_computing_molecular_graphics 'Bruker XP'
_computing_publication_material 'CIFTAB (Sheldrick, 2008)'
_computing_structure_refinement 'SHELXL-2014/7 (Sheldrick, 2015)'
_computing_structure_solution 'SHELXT-2014/2 (Sheldrick, 2015)'
_diffrn_ambient_temperature 120(2)
_diffrn_detector_area_resol_mean 8.33
_diffrn_measured_fraction_theta_full 1.000
_diffrn_measured_fraction_theta_max 0.996
_diffrn_measurement_device_type 'Bruker Kappa X8-APEX-II'
_diffrn_measurement_method 'combination of \w and \f-scans '
_diffrn_radiation_monochromator graphite
_diffrn_radiation_source 'fine-focus sealed tube'
_diffrn_radiation_type MoK\a
_diffrn_radiation_wavelength 0.71073
_diffrn_reflns_av_R_equivalents 0.0523
_diffrn_reflns_av_unetI/netI 0.0487
_diffrn_reflns_Laue_measured_fraction_full 1.000
_diffrn_reflns_Laue_measured_fraction_max 0.996
_diffrn_reflns_limit_h_max 12
_diffrn_reflns_limit_h_min -12
_diffrn_reflns_limit_k_max 17
_diffrn_reflns_limit_k_min -17
_diffrn_reflns_limit_l_max 18
_diffrn_reflns_limit_l_min -18
_diffrn_reflns_number 33338
_diffrn_reflns_point_group_measured_fraction_full 1.000
_diffrn_reflns_point_group_measured_fraction_max 0.996
_diffrn_reflns_theta_full 25.242
_diffrn_reflns_theta_max 27.210
_diffrn_reflns_theta_min 1.454
_exptl_absorpt_coefficient_mu 0.141
_exptl_absorpt_correction_T_max 1.0000
_exptl_absorpt_correction_T_min 0.9509
_exptl_absorpt_correction_type numerical
_exptl_absorpt_process_details 'SADABS (Krause et al., 2015)'
_exptl_crystal_colour colorless
_exptl_crystal_density_diffrn 1.266
_exptl_crystal_description block
_exptl_crystal_F_000 708
_exptl_crystal_size_max 0.196
_exptl_crystal_size_mid 0.121
_exptl_crystal_size_min 0.063
_refine_diff_density_max 0.311
_refine_diff_density_min -0.457
_refine_diff_density_rms 0.052
_refine_ls_extinction_method none
_refine_ls_goodness_of_fit_ref 1.018
_refine_ls_hydrogen_treatment mixed
_refine_ls_matrix_type full
_refine_ls_number_parameters 457
_refine_ls_number_reflns 7765
_refine_ls_number_restraints 0
_refine_ls_restrained_S_all 1.018
_refine_ls_R_factor_all 0.0730
_refine_ls_R_factor_gt 0.0444
_refine_ls_shift/su_max 0.000
_refine_ls_shift/su_mean 0.000
_refine_ls_structure_factor_coef Fsqd
_refine_ls_weighting_details 'w=1/[\s^2^(Fo^2^)+(0.0471P)^2^+0.7200P] where P=(Fo^2^+2Fc^2^)/3'
_refine_ls_weighting_scheme calc
_refine_ls_wR_factor_gt 0.0990
_refine_ls_wR_factor_ref 0.1121
_reflns_Friedel_coverage 0.000
_reflns_number_gt 5546
_reflns_number_total 7765
_reflns_threshold_expression 'I > 2\s(I)'
_cod_data_source_file jo9b00042_si_005.cif
_cod_data_source_block 1
_cod_database_code 4034287
_shelx_shelxl_version_number 2014/7
_shelx_space_group_comment
;
The symmetry employed for this shelxl refinement is uniquely defined
by the following loop, which should always be used as a source of
symmetry information in preference to the above space-group names.
They are only intended as comments.
;
_shelx_estimated_absorpt_t_min 0.973
_shelx_estimated_absorpt_t_max 0.991

loop_
_space_group_symop_operation_xyz
'x, y, z'
'-x, -y, -z'

loop_
_atom_site_label
_atom_site_type_symbol
_atom_site_fract_x
_atom_site_fract_y
_atom_site_fract_z
_atom_site_U_iso_or_equiv
_atom_site_adp_type
_atom_site_occupancy
_atom_site_site_symmetry_order
_atom_site_calc_flag
_atom_site_refinement_flags_posn
_atom_site_refinement_flags_adp
O1 O 0.44875(13) 0.41987(9) 0.88042(9) 0.0191(3) Uani 1 1 d . .
O2 O 0.40379(13) 0.77710(9) 0.71552(9) 0.0215(3) Uani 1 1 d . .
N1 N 0.21105(16) 0.45011(11) 0.87436(10) 0.0159(3) Uani 1 1 d . .
H1N H 0.129(3) 0.4337(18) 0.9000(17) 0.039(7) Uiso 1 1 d . .
N2 N 0.38728(16) 0.60960(12) 0.78691(11) 0.0171(3) Uani 1 1 d . .
H2N H 0.431(2) 0.5587(16) 0.8257(15) 0.025(5) Uiso 1 1 d . .
C1 C 0.32891(18) 0.41074(13) 0.91976(12) 0.0149(3) Uani 1 1 d . .
C2 C 0.20900(17) 0.49307(13) 0.77511(12) 0.0155(4) Uani 1 1 d . .
C3 C 0.11934(18) 0.45319(14) 0.72070(13) 0.0181(4) Uani 1 1 d . .
H3B H 0.0653 0.3979 0.7496 0.022 Uiso 1 1 calc R U
C4 C 0.10751(19) 0.49281(14) 0.62499(13) 0.0201(4) Uani 1 1 d . .
H4 H 0.0434 0.4663 0.5889 0.024 Uiso 1 1 calc R U
C5 C 0.1893(2) 0.57119(14) 0.58176(13) 0.0212(4) Uani 1 1 d . .
H5 H 0.1825 0.5979 0.5157 0.025 Uiso 1 1 calc R U
C6 C 0.28084(19) 0.61052(14) 0.63501(13) 0.0199(4) Uani 1 1 d . .
H6 H 0.3379 0.6636 0.6050 0.024 Uiso 1 1 calc R U
C7 C 0.29022(18) 0.57322(13) 0.73204(12) 0.0162(4) Uani 1 1 d . .
C8 C 0.44289(18) 0.70149(13) 0.77298(12) 0.0162(4) Uani 1 1 d . .
C9 C 0.56417(18) 0.70256(13) 0.83494(12) 0.0154(4) Uani 1 1 d . .
C10 C 0.68127(18) 0.75432(13) 0.79572(12) 0.0167(4) Uani 1 1 d . .
H10 H 0.6772 0.7954 0.7341 0.020 Uiso 1 1 calc R U
C11 C 0.80456(18) 0.74693(13) 0.84541(12) 0.0164(4) Uani 1 1 d . .
C12 C 0.80459(18) 0.69006(13) 0.93745(12) 0.0165(4) Uani 1 1 d . .
H12 H 0.8879 0.6830 0.9722 0.020 Uiso 1 1 calc R U
C13 C 0.68458(18) 0.64344(13) 0.97929(12) 0.0149(4) Uani 1 1 d . .
C14 C 0.56513(18) 0.64897(13) 0.92725(12) 0.0152(4) Uani 1 1 d . .
H14 H 0.4838 0.6159 0.9551 0.018 Uiso 1 1 calc R U
C15 C 0.93298(19) 0.80134(14) 0.79839(13) 0.0206(4) Uani 1 1 d . .
C16 C 0.8973(2) 0.91768(15) 0.79034(15) 0.0285(5) Uani 1 1 d . .
H16A H 0.8138 0.9385 0.7524 0.043 Uiso 1 1 calc R U
H16B H 0.9781 0.9539 0.7592 0.043 Uiso 1 1 calc R U
H16C H 0.8770 0.9351 0.8543 0.043 Uiso 1 1 calc R U
C17 C 0.9669(2) 0.77466(17) 0.69836(14) 0.0289(5) Uani 1 1 d . .
H17A H 0.9831 0.6998 0.7029 0.043 Uiso 1 1 calc R U
H17B H 1.0523 0.8070 0.6700 0.043 Uiso 1 1 calc R U
H17C H 0.8869 0.8002 0.6583 0.043 Uiso 1 1 calc R U
C18 C 1.0649(2) 0.76985(17) 0.85596(14) 0.0296(5) Uani 1 1 d . .
H18A H 1.0488 0.7924 0.9181 0.044 Uiso 1 1 calc R U
H18B H 1.1465 0.8021 0.8211 0.044 Uiso 1 1 calc R U
H18C H 1.0839 0.6948 0.8656 0.044 Uiso 1 1 calc R U
O3 O 0.25282(14) 1.01802(10) 0.42781(9) 0.0224(3) Uani 1 1 d . .
O4 O 0.11021(14) 0.69674(10) 0.33725(10) 0.0263(3) Uani 1 1 d . .
N3 N 0.34817(16) 0.88932(11) 0.53711(11) 0.0172(3) Uani 1 1 d . .
H3N H 0.359(2) 0.8648(15) 0.5977(15) 0.023(5) Uiso 1 1 d . .
N4 N 0.20216(16) 0.82802(12) 0.39120(11) 0.0196(3) Uani 1 1 d . .
H4N H 0.186(2) 0.8914(16) 0.3966(14) 0.019(5) Uiso 1 1 d . .
C19 C 0.27647(18) 0.98087(13) 0.51137(12) 0.0168(4) Uani 1 1 d . .
C20 C 0.41535(19) 0.82173(13) 0.47648(12) 0.0171(4) Uani 1 1 d . .
C21 C 0.55315(19) 0.78214(14) 0.49484(13) 0.0202(4) Uani 1 1 d . .
H21 H 0.6024 0.8071 0.5408 0.024 Uiso 1 1 calc R U
C22 C 0.6198(2) 0.70695(15) 0.44730(14) 0.0253(4) Uani 1 1 d . .
H22 H 0.7143 0.6802 0.4603 0.030 Uiso 1 1 calc R U
C23 C 0.5474(2) 0.67101(15) 0.38040(15) 0.0265(4) Uani 1 1 d . .
H23 H 0.5920 0.6185 0.3481 0.032 Uiso 1 1 calc R U
C24 C 0.4108(2) 0.71090(15) 0.36016(14) 0.0247(4) Uani 1 1 d . .
H24 H 0.3629 0.6866 0.3132 0.030 Uiso 1 1 calc R U
C25 C 0.34268(19) 0.78634(14) 0.40799(13) 0.0187(4) Uani 1 1 d . .
C26 C 0.09680(19) 0.78292(14) 0.35857(12) 0.0187(4) Uani 1 1 d . .
C27 C -0.04011(19) 0.84885(13) 0.34944(12) 0.0173(4) Uani 1 1 d . .
C28 C -0.09375(19) 0.90309(13) 0.42055(12) 0.0176(4) Uani 1 1 d . .
H28 H -0.0443 0.8983 0.4771 0.021 Uiso 1 1 calc R U
C29 C -0.22039(19) 0.96463(13) 0.40866(12) 0.0180(4) Uani 1 1 d . .
C30 C -0.2917(2) 0.97248(14) 0.32496(13) 0.0201(4) Uani 1 1 d . .
H30 H -0.3767 1.0164 0.3167 0.024 Uiso 1 1 calc R U
C31 C -0.2404(2) 0.91711(14) 0.25343(13) 0.0210(4) Uani 1 1 d . .
C32 C -0.1148(2) 0.85389(14) 0.26792(13) 0.0199(4) Uani 1 1 d . .
H32 H -0.0796 0.8134 0.2211 0.024 Uiso 1 1 calc R U
C33 C -0.3157(2) 0.92703(15) 0.15985(14) 0.0277(5) Uani 1 1 d . .
C34 C -0.2235(4) 0.9826(3) 0.07980(19) 0.0956(15) Uani 1 1 d . .
H34A H -0.2143 1.0526 0.0911 0.143 Uiso 1 1 calc R U
H34B H -0.2673 0.9859 0.0189 0.143 Uiso 1 1 calc R U
H34C H -0.1293 0.9453 0.0776 0.143 Uiso 1 1 calc R U
C35 C -0.4606(4) 0.9845(3) 0.1655(2) 0.1044(17) Uani 1 1 d . .
H35A H -0.5164 0.9513 0.2210 0.157 Uiso 1 1 calc R U
H35B H -0.5093 0.9837 0.1073 0.157 Uiso 1 1 calc R U
H35C H -0.4501 1.0559 0.1720 0.157 Uiso 1 1 calc R U
C36 C -0.3356(3) 0.82209(18) 0.13797(18) 0.0463(6) Uani 1 1 d . .
H36A H -0.2427 0.7844 0.1302 0.070 Uiso 1 1 calc R U
H36B H -0.3855 0.8297 0.0788 0.070 Uiso 1 1 calc R U
H36C H -0.3917 0.7840 0.1906 0.070 Uiso 1 1 calc R U
S1 S 0.78401(5) 0.39536(4) 0.91590(4) 0.02773(13) Uani 1 1 d . .
O5 O 0.94115(16) 0.38284(15) 0.92495(11) 0.0539(5) Uani 1 1 d . .
C37 C 0.7571(2) 0.46593(15) 0.79971(13) 0.0232(4) Uani 1 1 d . .
H37A H 0.7886 0.5352 0.7953 0.035 Uiso 1 1 calc R U
H37B H 0.6561 0.4711 0.7873 0.035 Uiso 1 1 calc R U
H37C H 0.8120 0.4305 0.7524 0.035 Uiso 1 1 calc R U
C38 C 0.7380(2) 0.27315(16) 0.89723(16) 0.0314(5) Uani 1 1 d . .
H38A H 0.7971 0.2519 0.8437 0.047 Uiso 1 1 calc R U
H38B H 0.6377 0.2782 0.8827 0.047 Uiso 1 1 calc R U
H38C H 0.7538 0.2222 0.9550 0.047 Uiso 1 1 calc R U

loop_
_atom_site_aniso_label
_atom_site_aniso_U_11
_atom_site_aniso_U_22
_atom_site_aniso_U_33
_atom_site_aniso_U_23
_atom_site_aniso_U_13
_atom_site_aniso_U_12
O1 0.0159(6) 0.0209(7) 0.0189(6) 0.0011(5) -0.0005(5) -0.0023(5)
O2 0.0258(7) 0.0179(7) 0.0194(7) 0.0039(5) -0.0087(5) -0.0027(5)
N1 0.0142(8) 0.0188(8) 0.0143(7) -0.0002(6) -0.0012(6) -0.0042(6)
N2 0.0171(8) 0.0176(8) 0.0159(7) 0.0021(6) -0.0056(6) -0.0038(6)
C1 0.0160(9) 0.0124(8) 0.0169(8) -0.0031(7) -0.0020(7) -0.0035(6)
C2 0.0135(8) 0.0194(9) 0.0130(8) -0.0019(7) -0.0011(7) 0.0001(7)
C3 0.0160(9) 0.0185(9) 0.0196(9) -0.0011(7) -0.0016(7) -0.0040(7)
C4 0.0204(9) 0.0221(10) 0.0192(9) -0.0048(8) -0.0054(7) -0.0031(7)
C5 0.0257(10) 0.0233(10) 0.0137(9) 0.0007(7) -0.0035(7) -0.0024(8)
C6 0.0219(9) 0.0196(9) 0.0175(9) 0.0004(7) -0.0010(7) -0.0050(7)
C7 0.0153(8) 0.0168(9) 0.0169(9) -0.0025(7) -0.0038(7) -0.0013(7)
C8 0.0168(9) 0.0177(9) 0.0134(8) -0.0004(7) 0.0004(7) -0.0032(7)
C9 0.0172(9) 0.0125(8) 0.0166(8) -0.0024(7) -0.0034(7) -0.0007(7)
C10 0.0195(9) 0.0152(9) 0.0147(8) -0.0001(7) -0.0010(7) -0.0021(7)
C11 0.0174(9) 0.0148(9) 0.0173(9) -0.0023(7) 0.0000(7) -0.0036(7)
C12 0.0152(8) 0.0171(9) 0.0178(9) -0.0029(7) -0.0038(7) -0.0027(7)
C13 0.0175(9) 0.0124(8) 0.0151(8) -0.0024(7) -0.0017(7) -0.0014(7)
C14 0.0157(8) 0.0144(9) 0.0156(8) -0.0018(7) 0.0000(7) -0.0039(7)
C15 0.0176(9) 0.0246(10) 0.0187(9) 0.0021(8) -0.0007(7) -0.0074(7)
C16 0.0305(11) 0.0250(11) 0.0297(11) 0.0021(9) -0.0032(9) -0.0121(9)
C17 0.0241(10) 0.0383(12) 0.0235(10) -0.0016(9) 0.0024(8) -0.0077(9)
C18 0.0186(10) 0.0408(12) 0.0270(11) 0.0054(9) -0.0019(8) -0.0109(9)
O3 0.0330(8) 0.0191(7) 0.0148(6) -0.0015(5) -0.0065(6) 0.0002(5)
O4 0.0245(7) 0.0204(7) 0.0372(8) -0.0129(6) -0.0031(6) -0.0022(5)
N3 0.0214(8) 0.0172(8) 0.0128(7) -0.0019(6) -0.0032(6) 0.0000(6)
N4 0.0216(8) 0.0165(8) 0.0219(8) -0.0064(7) -0.0054(6) 0.0008(6)
C19 0.0177(9) 0.0159(9) 0.0173(9) -0.0017(7) -0.0036(7) -0.0041(7)
C20 0.0207(9) 0.0140(9) 0.0155(8) -0.0001(7) 0.0013(7) -0.0026(7)
C21 0.0191(9) 0.0211(10) 0.0202(9) -0.0013(8) -0.0013(7) -0.0048(7)
C22 0.0176(9) 0.0270(11) 0.0306(11) -0.0054(9) 0.0009(8) 0.0006(8)
C23 0.0222(10) 0.0256(10) 0.0328(11) -0.0110(9) 0.0025(8) 0.0010(8)
C24 0.0260(10) 0.0277(11) 0.0225(10) -0.0096(8) -0.0008(8) -0.0032(8)
C25 0.0199(9) 0.0179(9) 0.0177(9) -0.0010(7) -0.0006(7) -0.0031(7)
C26 0.0222(9) 0.0192(9) 0.0150(9) -0.0037(7) 0.0001(7) -0.0029(7)
C27 0.0203(9) 0.0135(9) 0.0184(9) -0.0017(7) -0.0015(7) -0.0051(7)
C28 0.0221(9) 0.0152(9) 0.0157(9) -0.0009(7) -0.0042(7) -0.0041(7)
C29 0.0232(9) 0.0144(9) 0.0167(9) -0.0012(7) -0.0036(7) -0.0041(7)
C30 0.0240(10) 0.0164(9) 0.0200(9) -0.0014(7) -0.0069(8) -0.0018(7)
C31 0.0295(10) 0.0156(9) 0.0188(9) -0.0019(7) -0.0075(8) -0.0040(8)
C32 0.0269(10) 0.0156(9) 0.0186(9) -0.0047(7) -0.0028(8) -0.0052(7)
C33 0.0391(12) 0.0246(10) 0.0216(10) -0.0065(8) -0.0136(9) 0.0006(9)
C34 0.139(3) 0.119(3) 0.0327(15) 0.0330(17) -0.0445(19) -0.092(3)
C35 0.103(3) 0.142(3) 0.083(2) -0.084(2) -0.079(2) 0.089(3)
C36 0.0616(17) 0.0394(14) 0.0445(14) -0.0153(11) -0.0285(13) -0.0034(12)
S1 0.0217(3) 0.0420(3) 0.0202(2) -0.0012(2) -0.00172(19) -0.0133(2)
O5 0.0241(8) 0.0926(14) 0.0375(9) 0.0260(9) -0.0134(7) -0.0271(9)
C37 0.0201(9) 0.0259(10) 0.0234(10) -0.0036(8) -0.0005(8) -0.0021(8)
C38 0.0283(11) 0.0293(11) 0.0330(11) 0.0030(9) -0.0013(9) 0.0008(9)

loop_
_atom_type_symbol
_atom_type_description
_atom_type_scat_dispersion_real
_atom_type_scat_dispersion_imag
_atom_type_scat_source
C C 0.0033 0.0016 'International Tables Vol C Tables 4.2.6.8 and 6.1.1.4'
H H 0.0000 0.0000 'International Tables Vol C Tables 4.2.6.8 and 6.1.1.4'
N N 0.0061 0.0033 'International Tables Vol C Tables 4.2.6.8 and 6.1.1.4'
O O 0.0106 0.0060 'International Tables Vol C Tables 4.2.6.8 and 6.1.1.4'
S S 0.1246 0.1234 'International Tables Vol C Tables 4.2.6.8 and 6.1.1.4'

loop_
_geom_angle_atom_site_label_1
_geom_angle_atom_site_label_2
_geom_angle_atom_site_label_3
_geom_angle
_geom_angle_site_symmetry_3
C1 N1 C2 124.54(15) .
C1 N1 H1N 119.1(16) .
C2 N1 H1N 113.9(15) .
C8 N2 C7 129.30(15) .
C8 N2 H2N 117.0(13) .
C7 N2 H2N 111.7(13) .
O1 C1 N1 121.57(16) .
O1 C1 C13 118.98(15) 2_667
N1 C1 C13 119.43(15) 2_667
C3 C2 C7 119.46(16) .
C3 C2 N1 117.24(15) .
C7 C2 N1 123.29(15) .
C4 C3 C2 120.85(16) .
C4 C3 H3B 119.6 .
C2 C3 H3B 119.6 .
C3 C4 C5 119.85(16) .
C3 C4 H4 120.1 .
C5 C4 H4 120.1 .
C6 C5 C4 119.81(16) .
C6 C5 H5 120.1 .
C4 C5 H5 120.1 .
C5 C6 C7 120.70(17) .
C5 C6 H6 119.6 .
C7 C6 H6 119.6 .
C6 C7 C2 119.29(15) .
C6 C7 N2 121.52(16) .
C2 C7 N2 119.04(15) .
O2 C8 N2 125.53(16) .
O2 C8 C9 121.70(15) .
N2 C8 C9 112.76(15) .
C14 C9 C10 119.83(15) .
C14 C9 C8 121.61(15) .
C10 C9 C8 118.46(15) .
C9 C10 C11 121.08(16) .
C9 C10 H10 119.5 .
C11 C10 H10 119.5 .
C12 C11 C10 117.99(16) .
C12 C11 C15 122.45(15) .
C10 C11 C15 119.55(15) .
C13 C12 C11 121.10(16) .
C13 C12 H12 119.4 .
C11 C12 H12 119.4 .
C14 C13 C12 119.74(16) .
C14 C13 C1 115.65(15) 2_667
C12 C13 C1 124.57(15) 2_667
C9 C14 C13 120.06(16) .
C9 C14 H14 120.0 .
C13 C14 H14 120.0 .
C11 C15 C18 111.92(15) .
C11 C15 C16 108.41(15) .
C18 C15 C16 109.11(16) .
C11 C15 C17 109.95(15) .
C18 C15 C17 108.11(16) .
C16 C15 C17 109.31(16) .
C15 C16 H16A 109.5 .
C15 C16 H16B 109.5 .
H16A C16 H16B 109.5 .
C15 C16 H16C 109.5 .
H16A C16 H16C 109.5 .
H16B C16 H16C 109.5 .
C15 C17 H17A 109.5 .
C15 C17 H17B 109.5 .
H17A C17 H17B 109.5 .
C15 C17 H17C 109.5 .
H17A C17 H17C 109.5 .
H17B C17 H17C 109.5 .
C15 C18 H18A 109.5 .
C15 C18 H18B 109.5 .
H18A C18 H18B 109.5 .
C15 C18 H18C 109.5 .
H18A C18 H18C 109.5 .
H18B C18 H18C 109.5 .
C19 N3 C20 127.82(15) .
C19 N3 H3N 120.1(13) .
C20 N3 H3N 112.1(13) .
C26 N4 C25 127.76(16) .
C26 N4 H4N 117.1(13) .
C25 N4 H4N 114.8(13) .
O3 C19 N3 123.34(16) .
O3 C19 C29 120.96(16) 2_576
N3 C19 C29 115.65(15) 2_576
C21 C20 C25 119.88(16) .
C21 C20 N3 117.20(15) .
C25 C20 N3 122.53(16) .
C22 C21 C20 120.90(17) .
C22 C21 H21 119.6 .
C20 C21 H21 119.6 .
C21 C22 C23 119.26(18) .
C21 C22 H22 120.4 .
C23 C22 H22 120.4 .
C24 C23 C22 120.55(18) .
C24 C23 H23 119.7 .
C22 C23 H23 119.7 .
C23 C24 C25 120.55(17) .
C23 C24 H24 119.7 .
C25 C24 H24 119.7 .
C24 C25 C20 118.86(17) .
C24 C25 N4 122.67(16) .
C20 C25 N4 118.47(16) .
O4 C26 N4 124.29(17) .
O4 C26 C27 121.87(16) .
N4 C26 C27 113.83(15) .
C28 C27 C32 120.02(17) .
C28 C27 C26 121.36(15) .
C32 C27 C26 118.62(16) .
C27 C28 C29 119.54(16) .
C27 C28 H28 120.2 .
C29 C28 H28 120.2 .
C28 C29 C30 120.04(16) .
C28 C29 C19 117.62(15) 2_576
C30 C29 C19 122.34(16) 2_576
C31 C30 C29 121.14(17) .
C31 C30 H30 119.4 .
C29 C30 H30 119.4 .
C30 C31 C32 117.80(16) .
C30 C31 C33 121.74(17) .
C32 C31 C33 120.43(17) .
C27 C32 C31 121.38(17) .
C27 C32 H32 119.3 .
C31 C32 H32 119.3 .
C36 C33 C35 107.7(2) .
C36 C33 C34 108.5(2) .
C35 C33 C34 110.2(3) .
C36 C33 C31 110.43(16) .
C35 C33 C31 111.56(18) .
C34 C33 C31 108.41(18) .
C33 C34 H34A 109.5 .
C33 C34 H34B 109.5 .
H34A C34 H34B 109.5 .
C33 C34 H34C 109.5 .
H34A C34 H34C 109.5 .
H34B C34 H34C 109.5 .
C33 C35 H35A 109.5 .
C33 C35 H35B 109.5 .
H35A C35 H35B 109.5 .
C33 C35 H35C 109.5 .
H35A C35 H35C 109.5 .
H35B C35 H35C 109.5 .
C33 C36 H36A 109.5 .
C33 C36 H36B 109.5 .
H36A C36 H36B 109.5 .
C33 C36 H36C 109.5 .
H36A C36 H36C 109.5 .
H36B C36 H36C 109.5 .
O5 S1 C37 105.72(9) .
O5 S1 C38 105.11(11) .
C37 S1 C38 98.72(10) .
S1 C37 H37A 109.5 .
S1 C37 H37B 109.5 .
H37A C37 H37B 109.5 .
S1 C37 H37C 109.5 .
H37A C37 H37C 109.5 .
H37B C37 H37C 109.5 .
S1 C38 H38A 109.5 .
S1 C38 H38B 109.5 .
H38A C38 H38B 109.5 .
S1 C38 H38C 109.5 .
H38A C38 H38C 109.5 .
H38B C38 H38C 109.5 .

loop_
_geom_bond_atom_site_label_1
_geom_bond_atom_site_label_2
_geom_bond_distance
_geom_bond_site_symmetry_2
O1 C1 1.237(2) .
O2 C8 1.223(2) .
N1 C1 1.346(2) .
N1 C2 1.430(2) .
N1 H1N 0.86(2) .
N2 C8 1.348(2) .
N2 C7 1.416(2) .
N2 H2N 0.88(2) .
C1 C13 1.494(2) 2_667
C2 C3 1.386(2) .
C2 C7 1.398(2) .
C3 C4 1.381(2) .
C3 H3B 0.9500 .
C4 C5 1.384(3) .
C4 H4 0.9500 .
C5 C6 1.384(2) .
C5 H5 0.9500 .
C6 C7 1.391(2) .
C6 H6 0.9500 .
C8 C9 1.500(2) .
C9 C14 1.381(2) .
C9 C10 1.391(2) .
C10 C11 1.395(2) .
C10 H10 0.9500 .
C11 C12 1.393(2) .
C11 C15 1.526(2) .
C12 C13 1.392(2) .
C12 H12 0.9500 .
C13 C14 1.385(2) .
C13 C1 1.494(2) 2_667
C14 H14 0.9500 .
C15 C18 1.528(3) .
C15 C16 1.531(3) .
C15 C17 1.533(3) .
C16 H16A 0.9800 .
C16 H16B 0.9800 .
C16 H16C 0.9800 .
C17 H17A 0.9800 .
C17 H17B 0.9800 .
C17 H17C 0.9800 .
C18 H18A 0.9800 .
C18 H18B 0.9800 .
C18 H18C 0.9800 .
O3 C19 1.234(2) .
O4 C26 1.224(2) .
N3 C19 1.338(2) .
N3 C20 1.428(2) .
N3 H3N 0.88(2) .
N4 C26 1.357(2) .
N4 C25 1.413(2) .
N4 H4N 0.85(2) .
C19 C29 1.494(2) 2_576
C20 C21 1.386(2) .
C20 C25 1.400(2) .
C21 C22 1.380(3) .
C21 H21 0.9500 .
C22 C23 1.384(3) .
C22 H22 0.9500 .
C23 C24 1.382(3) .
C23 H23 0.9500 .
C24 C25 1.390(3) .
C24 H24 0.9500 .
C26 C27 1.494(3) .
C27 C28 1.383(2) .
C27 C32 1.391(2) .
C28 C29 1.389(3) .
C28 H28 0.9500 .
C29 C30 1.395(2) .
C29 C19 1.494(2) 2_576
C30 C31 1.392(3) .
C30 H30 0.9500 .
C31 C32 1.395(3) .
C31 C33 1.536(2) .
C32 H32 0.9500 .
C33 C36 1.507(3) .
C33 C35 1.511(3) .
C33 C34 1.514(4) .
C34 H34A 0.9800 .
C34 H34B 0.9800 .
C34 H34C 0.9800 .
C35 H35A 0.9800 .
C35 H35B 0.9800 .
C35 H35C 0.9800 .
C36 H36A 0.9800 .
C36 H36B 0.9800 .
C36 H36C 0.9800 .
S1 O5 1.4947(15) .
S1 C37 1.7756(19) .
S1 C38 1.782(2) .
C37 H37A 0.9800 .
C37 H37B 0.9800 .
C37 H37C 0.9800 .
C38 H38A 0.9800 .
C38 H38B 0.9800 .
C38 H38C 0.9800 .

loop_
_geom_hbond_atom_site_label_D
_geom_hbond_atom_site_label_H
_geom_hbond_atom_site_label_A
_geom_hbond_distance_DH
_geom_hbond_distance_HA
_geom_hbond_distance_DA
_geom_hbond_angle_DHA
_geom_hbond_site_symmetry_A
N1 H1N O5 0.86(2) 1.95(2) 2.792(2) 164(2) 1_455
N2 H2N O1 0.88(2) 1.86(2) 2.662(2) 149.3(18) .
N3 H3N O2 0.88(2) 1.92(2) 2.7693(19) 163.7(19) .
N4 H4N O3 0.85(2) 1.98(2) 2.747(2) 149.4(18) .

loop_
_geom_torsion_atom_site_label_1
_geom_torsion_atom_site_label_2
_geom_torsion_atom_site_label_3
_geom_torsion_atom_site_label_4
_geom_torsion
_geom_torsion_site_symmetry_1
_geom_torsion_site_symmetry_4
C2 N1 C1 O1 8.7(3) . .
C2 N1 C1 C13 -172.59(15) . 2_667
C1 N1 C2 C3 125.48(18) . .
C1 N1 C2 C7 -55.7(2) . .
C7 C2 C3 C4 -1.1(3) . .
N1 C2 C3 C4 177.79(16) . .
C2 C3 C4 C5 2.0(3) . .
C3 C4 C5 C6 -1.0(3) . .
C4 C5 C6 C7 -1.0(3) . .
C5 C6 C7 C2 1.9(3) . .
C5 C6 C7 N2 177.47(17) . .
C3 C2 C7 C6 -0.8(3) . .
N1 C2 C7 C6 -179.67(16) . .
C3 C2 C7 N2 -176.53(16) . .
N1 C2 C7 N2 4.6(3) . .
C8 N2 C7 C6 26.9(3) . .
C8 N2 C7 C2 -157.50(18) . .
C7 N2 C8 O2 10.5(3) . .
C7 N2 C8 C9 -168.09(16) . .
O2 C8 C9 C14 145.00(18) . .
N2 C8 C9 C14 -36.3(2) . .
O2 C8 C9 C10 -38.7(2) . .
N2 C8 C9 C10 140.02(16) . .
C14 C9 C10 C11 4.8(3) . .
C8 C9 C10 C11 -171.57(16) . .
C9 C10 C11 C12 -3.0(3) . .
C9 C10 C11 C15 177.54(16) . .
C10 C11 C12 C13 -1.1(3) . .
C15 C11 C12 C13 178.38(16) . .
C11 C12 C13 C14 3.3(3) . .
C11 C12 C13 C1 -174.28(16) . 2_667
C10 C9 C14 C13 -2.5(3) . .
C8 C9 C14 C13 173.75(15) . .
C12 C13 C14 C9 -1.5(2) . .
C1 C13 C14 C9 176.32(15) 2_667 .
C12 C11 C15 C18 10.3(2) . .
C10 C11 C15 C18 -170.28(17) . .
C12 C11 C15 C16 -110.12(19) . .
C10 C11 C15 C16 69.3(2) . .
C12 C11 C15 C17 130.43(18) . .
C10 C11 C15 C17 -50.1(2) . .
C20 N3 C19 O3 3.6(3) . .
C20 N3 C19 C29 -178.69(16) . 2_576
C19 N3 C20 C21 132.16(18) . .
C19 N3 C20 C25 -55.0(3) . .
C25 C20 C21 C22 -0.8(3) . .
N3 C20 C21 C22 172.19(17) . .
C20 C21 C22 C23 0.1(3) . .
C21 C22 C23 C24 1.0(3) . .
C22 C23 C24 C25 -1.3(3) . .
C23 C24 C25 C20 0.5(3) . .
C23 C24 C25 N4 -178.71(18) . .
C21 C20 C25 C24 0.6(3) . .
N3 C20 C25 C24 -172.07(17) . .
C21 C20 C25 N4 179.79(16) . .
N3 C20 C25 N4 7.2(3) . .
C26 N4 C25 C24 26.0(3) . .
C26 N4 C25 C20 -153.17(18) . .
C25 N4 C26 O4 -1.0(3) . .
C25 N4 C26 C27 179.69(16) . .
O4 C26 C27 C28 136.00(19) . .
N4 C26 C27 C28 -44.6(2) . .
O4 C26 C27 C32 -43.1(3) . .
N4 C26 C27 C32 136.24(17) . .
C32 C27 C28 C29 -1.8(3) . .
C26 C27 C28 C29 179.10(16) . .
C27 C28 C29 C30 -0.8(3) . .
C27 C28 C29 C19 178.12(16) . 2_576
C28 C29 C30 C31 1.9(3) . .
C19 C29 C30 C31 -176.98(17) 2_576 .
C29 C30 C31 C32 -0.4(3) . .
C29 C30 C31 C33 -178.43(17) . .
C28 C27 C32 C31 3.4(3) . .
C26 C27 C32 C31 -177.48(16) . .
C30 C31 C32 C27 -2.3(3) . .
C33 C31 C32 C27 175.83(17) . .
C30 C31 C33 C36 -131.1(2) . .
C32 C31 C33 C36 50.9(3) . .
C30 C31 C33 C35 -11.4(3) . .
C32 C31 C33 C35 170.6(3) . .
C30 C31 C33 C34 110.1(3) . .
C32 C31 C33 C34 -67.9(3) . .
